data_4300154
loop_
_publ_author_name
'Christopher G. Pernin'
'James A. Ibers'

_publ_section_title
;
Soluble Yttrium Chalcogenides: Syntheses, Structures, and NMR Properties
of Y[\h3-N(SPPh2)2]3 and Y[\h2-N(SePPh2)2]2[\h3-N(SePPh2)2]
;
_journal_name_full 'Inorganic Chemistry'
_journal_page_first 1222
_journal_page_last 1226
_journal_volume 39
_journal_year 2000
_chemical_formula_sum 'C76 H70 Cl0 N3 O P6 Se6 Y'
_chemical_formula_weight 1789.84
_space_group_IT_number 14
_symmetry_cell_setting monoclinic
_symmetry_space_group_name_Hall '-P 2yn'
_symmetry_space_group_name_H-M 'P 1 21/n 1'
_atom_sites_solution_hydrogens geom
_atom_sites_solution_primary direct
_atom_sites_solution_secondary difmap
_audit_creation_method SHELXL-97
_cell_angle_alpha 90.00
_cell_angle_beta 95.17(3)
_cell_angle_gamma 90.00
_cell_formula_units_Z 4
_cell_length_a 21.545(4)
_cell_length_b 13.894(3)
_cell_length_c 24.760(5)
_cell_measurement_reflns_used 8192
_cell_measurement_temperature 293(2)
_cell_volume 7382(3)
_computing_cell_refinement 'SAINT PLUS (Bruker, 1999)'
_computing_data_collection 'SMART (Bruker, 1999)'
_computing_data_reduction 'SAINT PLUS (Bruker, 1999)'
_computing_molecular_graphics 'SHELXTL (Bruker, 1999)'
_computing_structure_refinement 'SHELXL-97 (Sheldrick, 1997)'
_computing_structure_solution 'SHELXS-97 (Sheldrick, 1990)'
_diffrn_ambient_temperature 293(2)
_diffrn_measured_fraction_theta_full 1.000
_diffrn_measured_fraction_theta_max 1.000
_diffrn_measurement_device_type 'Bruker SMART 1000 CCD Diffractometer'
_diffrn_radiation_monochromator graphite
_diffrn_radiation_source 'fine-focus sealed tube'
_diffrn_radiation_type MoK\a
_diffrn_radiation_wavelength 0.71073
_diffrn_reflns_av_R_equivalents 0.1219
_diffrn_reflns_av_sigmaI/netI 0.2434
_diffrn_reflns_limit_h_max 25
_diffrn_reflns_limit_h_min -19
_diffrn_reflns_limit_k_max 16
_diffrn_reflns_limit_k_min -16
_diffrn_reflns_limit_l_max 25
_diffrn_reflns_limit_l_min -29
_diffrn_reflns_number 35905
_diffrn_reflns_theta_full 25.00
_diffrn_reflns_theta_max 25.00
_diffrn_reflns_theta_min 1.31
_diffrn_standards_decay_% <2%
_exptl_absorpt_coefficient_mu 3.925
_exptl_absorpt_correction_T_max 0.67
_exptl_absorpt_correction_T_min 0.37
_exptl_absorpt_correction_type 'numerical, face-indexed'
_exptl_crystal_density_diffrn 1.611
_exptl_crystal_density_method 'not measured'
_exptl_crystal_F_000 3552
_exptl_crystal_size_max 0.40
_exptl_crystal_size_min 0.12
_refine_diff_density_max 0.795
_refine_diff_density_min -0.428
_refine_diff_density_rms 0.099
_refine_ls_extinction_method none
_refine_ls_goodness_of_fit_ref 0.608
_refine_ls_hydrogen_treatment mixed
_refine_ls_matrix_type full
_refine_ls_number_parameters 838
_refine_ls_number_reflns 13016
_refine_ls_number_restraints 0
_refine_ls_restrained_S_all 0.608
_refine_ls_R_factor_all 0.1451
_refine_ls_R_factor_gt 0.0398
_refine_ls_shift/su_max 0.013
_refine_ls_shift/su_mean 0.000
_refine_ls_structure_factor_coef Fsqd
_refine_ls_weighting_details
; calc 
 [1.00000+0.00000exp(0.00(sin\q/\l)^2^)]/ 
   [\s^2^(Fo^2^)+0.0000+0.0000*P+(0.0400P)^2^+0.0000sin\q/\l] 
 where P = 1.00000Fo^2^ + 0.00000Fc^2^ 
;
_refine_ls_weighting_scheme calc
_refine_ls_wR_factor_gt 0.0637
_refine_ls_wR_factor_ref 0.0883
_reflns_number_gt 5475
_reflns_number_total 13016
_reflns_threshold_expression >2sigma(I)
_cod_database_code 4300154

loop_
_symmetry_equiv_pos_as_xyz
'x, y, z'
'-x+1/2, y+1/2, -z+1/2'
'-x, -y, -z'
'x-1/2, -y-1/2, z-1/2'

loop_
_atom_site_label
_atom_site_type_symbol
_atom_site_fract_x
_atom_site_fract_y
_atom_site_fract_z
_atom_site_U_iso_or_equiv
_atom_site_adp_type
_atom_site_occupancy
_atom_site_symmetry_multiplicity
_atom_site_calc_flag
_atom_site_refinement_flags
_atom_site_disorder_assembly
_atom_site_disorder_group
Y1 Y 0.48355(3) 0.67513(5) 0.27645(3) 0.02033(17) Uani 1 1 d . . .
O1 O 0.6979(4) 1.0863(6) 0.0434(4) 0.114(3) Uani 1 1 d . . .
Se1 Se 0.51918(4) 0.88191(5) 0.28351(3) 0.0279(2) Uani 1 1 d . . .
Se2 Se 0.39070(4) 0.56920(5) 0.20461(3) 0.0268(2) Uani 1 1 d . . .
Se3 Se 0.59867(4) 0.68746(5) 0.22609(3) 0.0302(2) Uani 1 1 d . . .
Se4 Se 0.51550(4) 0.47264(5) 0.29771(3) 0.0274(2) Uani 1 1 d . . .
Se5 Se 0.37345(3) 0.67477(5) 0.33510(3) 0.02615(19) Uani 1 1 d . . .
Se6 Se 0.55392(4) 0.65549(5) 0.38380(3) 0.0277(2) Uani 1 1 d . . .
P1 P 0.45372(9) 0.88483(12) 0.21294(7) 0.0224(5) Uani 1 1 d . . .
P2 P 0.38265(9) 0.70831(12) 0.16744(7) 0.0241(5) Uani 1 1 d . . .
P3 P 0.62258(9) 0.55175(13) 0.19038(8) 0.0261(5) Uani 1 1 d . . .
P4 P 0.53769(9) 0.40633(13) 0.22249(7) 0.0259(5) Uani 1 1 d . . .
P5 P 0.39195(9) 0.76579(12) 0.40579(7) 0.0209(5) Uani 1 1 d . . .
P6 P 0.52570(9) 0.77914(13) 0.42898(7) 0.0223(5) Uani 1 1 d . . .
N1 N 0.4315(3) 0.7732(3) 0.20600(19) 0.0196(14) Uani 1 1 d . . .
N2 N 0.5700(3) 0.4715(4) 0.1799(2) 0.0276(15) Uani 1 1 d . . .
N3 N 0.4571(2) 0.8199(3) 0.41465(19) 0.0217(13) Uani 1 1 d . . .
C1 C 0.4891(3) 0.9263(5) 0.1539(3) 0.0279(19) Uani 1 1 d . . .
C2 C 0.4842(4) 1.0219(5) 0.1369(3) 0.037(2) Uani 1 1 d . . .
H2A H 0.4614 1.0656 0.1556 0.044 Uiso 1 1 calc R . .
C3 C 0.5131(4) 1.0515(6) 0.0925(3) 0.059(3) Uani 1 1 d . . .
H3A H 0.5085 1.1146 0.0804 0.071 Uiso 1 1 calc R . .
C4 C 0.5488(4) 0.9876(6) 0.0659(3) 0.063(3) Uani 1 1 d . . .
H4A H 0.5693 1.0084 0.0365 0.076 Uiso 1 1 calc R . .
C5 C 0.5542(4) 0.8940(6) 0.0826(3) 0.050(2) Uani 1 1 d . . .
H5A H 0.5778 0.8511 0.0642 0.060 Uiso 1 1 calc R . .
C6 C 0.5250(3) 0.8629(5) 0.1265(3) 0.031(2) Uani 1 1 d . . .
H6A H 0.5293 0.7993 0.1378 0.038 Uiso 1 1 calc R . .
C7 C 0.3884(3) 0.9627(4) 0.2206(3) 0.0215(17) Uani 1 1 d . . .
C8 C 0.3460(4) 0.9855(5) 0.1759(3) 0.0299(19) Uani 1 1 d . . .
H8A H 0.3546 0.9662 0.1414 0.036 Uiso 1 1 calc R . .
C9 C 0.2918(3) 1.0357(5) 0.1820(3) 0.033(2) Uani 1 1 d . . .
H9A H 0.2641 1.0496 0.1521 0.040 Uiso 1 1 calc R . .
C10 C 0.2794(4) 1.0649(5) 0.2326(3) 0.039(2) Uani 1 1 d . . .
H10A H 0.2429 1.0988 0.2368 0.047 Uiso 1 1 calc R . .
C11 C 0.3198(4) 1.0452(5) 0.2773(3) 0.044(2) Uani 1 1 d . . .
H11A H 0.3105 1.0653 0.3115 0.053 Uiso 1 1 calc R . .
C12 C 0.3750(4) 0.9949(5) 0.2716(3) 0.032(2) Uani 1 1 d . . .
H12A H 0.4028 0.9829 0.3018 0.038 Uiso 1 1 calc R . .
C13 C 0.4065(3) 0.7057(5) 0.0995(3) 0.0250(18) Uani 1 1 d . . .
C14 C 0.4478(4) 0.6343(5) 0.0862(3) 0.039(2) Uani 1 1 d . . .
H14A H 0.4593 0.5858 0.1110 0.046 Uiso 1 1 calc R . .
C15 C 0.4717(4) 0.6352(6) 0.0365(3) 0.050(3) Uani 1 1 d . . .
H15A H 0.4999 0.5881 0.0281 0.061 Uiso 1 1 calc R . .
C16 C 0.4540(4) 0.7055(6) -0.0008(3) 0.057(3) Uani 1 1 d . . .
H16A H 0.4690 0.7045 -0.0349 0.068 Uiso 1 1 calc R . .
C17 C 0.4144(4) 0.7766(5) 0.0121(3) 0.043(2) Uani 1 1 d . . .
H17A H 0.4028 0.8244 -0.0132 0.051 Uiso 1 1 calc R . .
C18 C 0.3913(3) 0.7785(5) 0.0623(3) 0.034(2) Uani 1 1 d . . .
H18A H 0.3655 0.8287 0.0713 0.041 Uiso 1 1 calc R . .
C19 C 0.3040(3) 0.7575(4) 0.1655(3) 0.0223(18) Uani 1 1 d . . .
C20 C 0.2629(4) 0.7599(5) 0.1185(3) 0.031(2) Uani 1 1 d . . .
H20A H 0.2749 0.7358 0.0860 0.037 Uiso 1 1 calc R . .
C21 C 0.2037(4) 0.7990(5) 0.1212(3) 0.038(2) Uani 1 1 d . . .
H21A H 0.1758 0.8015 0.0903 0.046 Uiso 1 1 calc R . .
C22 C 0.1865(4) 0.8338(5) 0.1695(3) 0.040(2) Uani 1 1 d . . .
H22A H 0.1472 0.8608 0.1708 0.049 Uiso 1 1 calc R . .
C23 C 0.2262(4) 0.8297(5) 0.2162(3) 0.0321(19) Uani 1 1 d . . .
H23A H 0.2138 0.8523 0.2489 0.039 Uiso 1 1 calc R . .
C24 C 0.2851(3) 0.7912(4) 0.2134(3) 0.0246(18) Uani 1 1 d . . .
H24A H 0.3124 0.7881 0.2447 0.029 Uiso 1 1 calc R . .
C25 C 0.6916(3) 0.5029(5) 0.2285(3) 0.0271(19) Uani 1 1 d . . .
C26 C 0.7268(4) 0.4339(5) 0.2047(3) 0.035(2) Uani 1 1 d . . .
H26A H 0.7166 0.4170 0.1686 0.042 Uiso 1 1 calc R . .
C27 C 0.7768(4) 0.3897(5) 0.2335(3) 0.047(2) Uani 1 1 d . . .
H27A H 0.8003 0.3441 0.2169 0.057 Uiso 1 1 calc R . .
C28 C 0.7914(4) 0.4135(5) 0.2868(4) 0.047(2) Uani 1 1 d . . .
H28A H 0.8249 0.3835 0.3063 0.057 Uiso 1 1 calc R . .
C29 C 0.7570(4) 0.4816(6) 0.3121(3) 0.049(2) Uani 1 1 d . . .
H29A H 0.7671 0.4974 0.3483 0.059 Uiso 1 1 calc R . .
C30 C 0.7070(4) 0.5261(5) 0.2825(3) 0.036(2) Uani 1 1 d . . .
H30A H 0.6837 0.5718 0.2991 0.043 Uiso 1 1 calc R . .
C31 C 0.6470(3) 0.5798(5) 0.1237(3) 0.0272(19) Uani 1 1 d . . .
C32 C 0.6786(4) 0.6636(5) 0.1148(3) 0.041(2) Uani 1 1 d . . .
H32A H 0.6863 0.7075 0.1430 0.050 Uiso 1 1 calc R . .
C33 C 0.6988(4) 0.6835(6) 0.0648(3) 0.047(2) Uani 1 1 d . . .
H33A H 0.7205 0.7401 0.0596 0.057 Uiso 1 1 calc R . .
C34 C 0.6870(4) 0.6198(7) 0.0227(3) 0.055(3) Uani 1 1 d . . .
H34A H 0.7002 0.6336 -0.0112 0.066 Uiso 1 1 calc R . .
C35 C 0.6558(4) 0.5363(7) 0.0307(3) 0.054(3) Uani 1 1 d . . .
H35A H 0.6483 0.4931 0.0021 0.064 Uiso 1 1 calc R . .
C36 C 0.6350(4) 0.5150(6) 0.0807(3) 0.040(2) Uani 1 1 d . . .
H36A H 0.6134 0.4582 0.0857 0.048 Uiso 1 1 calc R . .
C37 C 0.5847(3) 0.3010(5) 0.2427(3) 0.0308(19) Uani 1 1 d . . .
C38 C 0.6291(4) 0.3026(5) 0.2864(3) 0.037(2) Uani 1 1 d . . .
H38A H 0.6341 0.3579 0.3075 0.045 Uiso 1 1 calc R . .
C39 C 0.6661(4) 0.2238(6) 0.2993(3) 0.042(2) Uani 1 1 d . . .
H39A H 0.6968 0.2274 0.3282 0.050 Uiso 1 1 calc R . .
C40 C 0.6586(5) 0.1419(6) 0.2710(4) 0.060(3) Uani 1 1 d . . .
H40A H 0.6829 0.0882 0.2808 0.072 Uiso 1 1 calc R . .
C41 C 0.6158(5) 0.1385(7) 0.2284(5) 0.099(4) Uani 1 1 d . . .
H41A H 0.6105 0.0815 0.2088 0.119 Uiso 1 1 calc R . .
C42 C 0.5789(5) 0.2175(6) 0.2125(4) 0.085(4) Uani 1 1 d . . .
H42A H 0.5507 0.2141 0.1819 0.102 Uiso 1 1 calc R . .
C43 C 0.4712(3) 0.3530(4) 0.1844(3) 0.0257(18) Uani 1 1 d . . .
C44 C 0.4648(3) 0.3565(5) 0.1290(3) 0.0299(19) Uani 1 1 d . . .
H44A H 0.4914 0.3947 0.1105 0.036 Uiso 1 1 calc R . .
C45 C 0.4184(4) 0.3028(5) 0.1003(3) 0.042(2) Uani 1 1 d . . .
H45A H 0.4143 0.3046 0.0626 0.050 Uiso 1 1 calc R . .
C46 C 0.3785(4) 0.2472(5) 0.1272(4) 0.046(2) Uani 1 1 d . . .
H46A H 0.3478 0.2108 0.1079 0.055 Uiso 1 1 calc R . .
C47 C 0.3841(4) 0.2455(5) 0.1832(3) 0.041(2) Uani 1 1 d . . .
H47A H 0.3569 0.2086 0.2016 0.050 Uiso 1 1 calc R . .
C48 C 0.4301(4) 0.2983(5) 0.2117(3) 0.033(2) Uani 1 1 d . . .
H48A H 0.4336 0.2973 0.2494 0.039 Uiso 1 1 calc R . .
C49 C 0.3349(3) 0.8615(5) 0.4037(2) 0.0227(18) Uani 1 1 d . . .
C50 C 0.2758(3) 0.8492(4) 0.3784(3) 0.0252(18) Uani 1 1 d . . .
H50A H 0.2652 0.7914 0.3610 0.030 Uiso 1 1 calc R . .
C51 C 0.2314(3) 0.9228(5) 0.3788(3) 0.032(2) Uani 1 1 d . . .
H51A H 0.1917 0.9143 0.3614 0.039 Uiso 1 1 calc R . .
C52 C 0.2470(4) 1.0077(5) 0.4052(3) 0.035(2) Uani 1 1 d . . .
H52A H 0.2176 1.0567 0.4058 0.042 Uiso 1 1 calc R . .
C53 C 0.3054(4) 1.0205(5) 0.4306(3) 0.038(2) Uani 1 1 d . . .
H53A H 0.3154 1.0779 0.4487 0.046 Uiso 1 1 calc R . .
C54 C 0.3499(4) 0.9485(5) 0.4295(3) 0.0291(19) Uani 1 1 d . . .
H54A H 0.3899 0.9584 0.4460 0.035 Uiso 1 1 calc R . .
C55 C 0.3777(3) 0.6954(5) 0.4650(3) 0.0239(18) Uani 1 1 d . . .
C56 C 0.3807(3) 0.5954(5) 0.4653(3) 0.032(2) Uani 1 1 d . . .
H56A H 0.3851 0.5622 0.4333 0.038 Uiso 1 1 calc R . .
C57 C 0.3770(4) 0.5450(5) 0.5135(3) 0.039(2) Uani 1 1 d . . .
H57A H 0.3785 0.4781 0.5133 0.047 Uiso 1 1 calc R . .
C58 C 0.3712(3) 0.5921(5) 0.5611(3) 0.038(2) Uani 1 1 d . . .
H58A H 0.3699 0.5576 0.5932 0.046 Uiso 1 1 calc R . .
C59 C 0.3674(3) 0.6915(5) 0.5614(3) 0.036(2) Uani 1 1 d . . .
H59A H 0.3621 0.7244 0.5934 0.043 Uiso 1 1 calc R . .
C60 C 0.3714(3) 0.7410(5) 0.5138(3) 0.034(2) Uani 1 1 d . . .
H60A H 0.3699 0.8078 0.5145 0.041 Uiso 1 1 calc R . .
C61 C 0.5778(3) 0.8772(5) 0.4206(3) 0.0247(18) Uani 1 1 d . . .
C62 C 0.5563(4) 0.9700(5) 0.4090(3) 0.033(2) Uani 1 1 d . . .
H62A H 0.5137 0.9823 0.4056 0.039 Uiso 1 1 calc R . .
C63 C 0.5979(4) 1.0440(5) 0.4025(3) 0.041(2) Uani 1 1 d . . .
H63A H 0.5828 1.1054 0.3941 0.049 Uiso 1 1 calc R . .
C64 C 0.6600(4) 1.0286(6) 0.4082(3) 0.046(2) Uani 1 1 d . . .
H64A H 0.6874 1.0789 0.4035 0.055 Uiso 1 1 calc R . .
C65 C 0.6823(4) 0.9378(6) 0.4211(3) 0.047(2) Uani 1 1 d . . .
H65A H 0.7251 0.9273 0.4261 0.056 Uiso 1 1 calc R . .
C66 C 0.6416(4) 0.8624(5) 0.4266(3) 0.037(2) Uani 1 1 d . . .
H66A H 0.6572 0.8011 0.4344 0.044 Uiso 1 1 calc R . .
C67 C 0.5367(3) 0.7526(5) 0.5010(3) 0.0229(17) Uani 1 1 d . . .
C68 C 0.5437(3) 0.8256(5) 0.5380(3) 0.0274(18) Uani 1 1 d . . .
H68A H 0.5480 0.8883 0.5256 0.033 Uiso 1 1 calc R . .
C69 C 0.5448(3) 0.8099(6) 0.5930(3) 0.037(2) Uani 1 1 d . . .
H69A H 0.5512 0.8607 0.6173 0.045 Uiso 1 1 calc R . .
C70 C 0.5361(4) 0.7176(6) 0.6114(3) 0.038(2) Uani 1 1 d . . .
H70A H 0.5351 0.7062 0.6483 0.046 Uiso 1 1 calc R . .
C71 C 0.5291(3) 0.6427(5) 0.5756(3) 0.035(2) Uani 1 1 d . . .
H71A H 0.5246 0.5803 0.5883 0.043 Uiso 1 1 calc R . .
C72 C 0.5287(3) 0.6595(5) 0.5201(3) 0.0291(19) Uani 1 1 d . . .
H72A H 0.5232 0.6085 0.4959 0.035 Uiso 1 1 calc R . .
C73 C 0.6850(7) 0.9472(8) -0.0171(5) 0.144(6) Uani 1 1 d . . .
H73A H 0.7058 0.9121 -0.0435 0.216 Uiso 1 1 calc R . .
H73B H 0.6460 0.9713 -0.0335 0.216 Uiso 1 1 calc R . .
H73C H 0.6775 0.9053 0.0124 0.216 Uiso 1 1 calc R . .
C74 C 0.7230(6) 1.0256(12) 0.0027(6) 0.142(6) Uani 1 1 d . . .
H74A H 0.7313 1.0657 -0.0279 0.171 Uiso 1 1 calc R . .
H74B H 0.7626 0.9999 0.0180 0.171 Uiso 1 1 calc R . .
C75 C 0.7375(7) 1.1582(10) 0.0642(6) 0.164(8) Uani 1 1 d . . .
H75A H 0.7474 1.2010 0.0352 0.197 Uiso 1 1 calc R . .
H75B H 0.7761 1.1300 0.0801 0.197 Uiso 1 1 calc R . .
C76 C 0.7082(7) 1.2129(8) 0.1053(5) 0.152(7) Uani 1 1 d . . .
H76B H 0.7361 1.2626 0.1195 0.227 Uiso 1 1 calc R . .
H76C H 0.6990 1.1707 0.1342 0.227 Uiso 1 1 calc R . .
H76D H 0.6703 1.2415 0.0894 0.227 Uiso 1 1 calc R . .

loop_
_atom_site_aniso_label
_atom_site_aniso_U_11
_atom_site_aniso_U_22
_atom_site_aniso_U_33
_atom_site_aniso_U_23
_atom_site_aniso_U_13
_atom_site_aniso_U_12
Y1 0.0212(4) 0.0147(4) 0.0251(4) 0.0003(3) 0.0025(3) 0.0000(4)
O1 0.069(7) 0.089(6) 0.180(9) -0.001(6) -0.015(6) 0.012(5)
Se1 0.0298(5) 0.0193(4) 0.0338(5) -0.0020(3) -0.0015(4) -0.0031(4)
Se2 0.0295(5) 0.0169(4) 0.0330(5) -0.0012(3) -0.0027(4) -0.0007(4)
Se3 0.0263(5) 0.0193(4) 0.0466(5) -0.0017(4) 0.0120(4) -0.0011(4)
Se4 0.0367(6) 0.0166(4) 0.0294(5) 0.0000(3) 0.0048(4) 0.0029(4)
Se5 0.0223(5) 0.0295(4) 0.0270(4) -0.0066(4) 0.0039(3) -0.0047(4)
Se6 0.0309(5) 0.0224(4) 0.0289(5) -0.0024(3) -0.0021(4) 0.0057(4)
P1 0.0241(13) 0.0142(10) 0.0293(12) 0.0012(9) 0.0039(9) -0.0009(9)
P2 0.0255(13) 0.0199(11) 0.0267(12) -0.0030(9) 0.0007(9) 0.0019(9)
P3 0.0228(13) 0.0209(11) 0.0352(12) 0.0008(9) 0.0067(9) -0.0002(10)
P4 0.0244(13) 0.0206(11) 0.0330(12) -0.0013(9) 0.0049(10) 0.0007(9)
P5 0.0206(13) 0.0193(10) 0.0227(11) -0.0011(8) 0.0015(9) -0.0006(9)
P6 0.0211(13) 0.0196(10) 0.0257(12) -0.0002(8) -0.0004(9) 0.0003(9)
N1 0.030(4) 0.008(3) 0.021(3) 0.002(2) 0.004(3) -0.001(3)
N2 0.021(4) 0.021(3) 0.042(4) -0.002(3) 0.007(3) -0.002(3)
N3 0.015(4) 0.016(3) 0.035(4) -0.005(3) 0.004(3) -0.005(3)
C1 0.034(5) 0.020(4) 0.031(5) 0.000(4) 0.010(4) -0.003(4)
C2 0.048(6) 0.022(4) 0.045(5) -0.001(4) 0.023(4) 0.009(4)
C3 0.079(8) 0.029(5) 0.075(7) 0.018(5) 0.038(6) 0.008(5)
C4 0.089(9) 0.042(6) 0.067(7) 0.012(5) 0.051(6) 0.001(6)
C5 0.060(7) 0.035(5) 0.060(6) 0.006(5) 0.032(5) 0.008(5)
C6 0.038(6) 0.024(4) 0.034(5) 0.010(4) 0.014(4) 0.001(4)
C7 0.026(5) 0.011(4) 0.027(4) 0.000(3) -0.001(4) -0.005(3)
C8 0.038(6) 0.019(4) 0.035(5) -0.001(4) 0.016(4) 0.003(4)
C9 0.017(5) 0.030(5) 0.053(6) 0.005(4) 0.002(4) 0.001(4)
C10 0.036(6) 0.019(4) 0.063(6) 0.006(4) 0.014(5) 0.005(4)
C11 0.059(7) 0.027(5) 0.051(6) 0.000(4) 0.026(5) 0.000(5)
C12 0.039(6) 0.023(4) 0.033(5) -0.001(4) 0.004(4) 0.000(4)
C13 0.026(5) 0.020(4) 0.027(4) -0.004(3) -0.007(4) 0.006(4)
C14 0.044(6) 0.041(5) 0.030(5) 0.001(4) -0.001(4) 0.011(5)
C15 0.068(8) 0.043(5) 0.042(6) -0.007(5) 0.013(5) 0.024(5)
C16 0.075(8) 0.059(7) 0.040(6) -0.008(5) 0.028(5) 0.003(6)
C17 0.061(7) 0.037(5) 0.031(5) 0.004(4) 0.012(5) -0.001(5)
C18 0.028(5) 0.035(5) 0.041(5) 0.000(4) 0.007(4) 0.004(4)
C19 0.021(5) 0.016(4) 0.030(5) 0.008(3) 0.002(4) -0.002(3)
C20 0.031(6) 0.019(4) 0.042(5) 0.000(4) 0.001(4) 0.002(4)
C21 0.029(6) 0.036(5) 0.048(6) -0.001(4) -0.011(4) 0.000(4)
C22 0.029(5) 0.033(5) 0.060(6) 0.001(5) 0.007(4) 0.000(4)
C23 0.031(5) 0.033(5) 0.033(5) 0.005(4) 0.007(4) -0.006(4)
C24 0.020(5) 0.023(4) 0.029(5) 0.000(3) -0.004(4) -0.004(4)
C25 0.030(5) 0.022(4) 0.029(5) 0.004(3) 0.004(4) -0.005(4)
C26 0.026(6) 0.031(5) 0.047(5) -0.001(4) 0.000(4) 0.005(4)
C27 0.048(7) 0.037(5) 0.057(6) 0.000(5) 0.005(5) 0.020(5)
C28 0.042(7) 0.028(5) 0.070(7) 0.009(5) -0.008(5) 0.002(4)
C29 0.053(7) 0.050(6) 0.044(6) 0.010(5) -0.001(5) 0.005(5)
C30 0.041(6) 0.034(5) 0.034(5) 0.000(4) 0.014(4) 0.008(4)
C31 0.021(5) 0.032(4) 0.031(5) 0.007(4) 0.011(4) 0.006(4)
C32 0.043(6) 0.037(5) 0.046(6) 0.006(4) 0.019(4) 0.008(5)
C33 0.037(6) 0.042(5) 0.064(7) 0.022(5) 0.015(5) 0.005(5)
C34 0.043(7) 0.083(8) 0.042(6) 0.025(6) 0.021(5) 0.015(6)
C35 0.044(7) 0.090(8) 0.028(5) 0.000(5) 0.007(4) 0.005(6)
C36 0.041(6) 0.048(5) 0.031(5) -0.005(4) 0.004(4) 0.009(4)
C37 0.027(5) 0.030(5) 0.035(5) 0.004(4) -0.001(4) -0.005(4)
C38 0.047(6) 0.023(5) 0.041(5) -0.001(4) 0.005(4) 0.005(4)
C39 0.046(6) 0.042(5) 0.036(5) 0.007(4) -0.004(4) 0.017(5)
C40 0.062(8) 0.039(6) 0.078(8) -0.004(5) -0.005(6) 0.023(5)
C41 0.083(10) 0.048(7) 0.159(12) -0.032(7) -0.033(8) 0.044(7)
C42 0.069(9) 0.048(6) 0.130(10) -0.037(6) -0.025(7) 0.031(6)
C43 0.023(5) 0.016(4) 0.037(5) -0.003(3) 0.000(4) 0.000(3)
C44 0.031(6) 0.023(4) 0.036(5) -0.005(4) 0.008(4) 0.002(4)
C45 0.044(6) 0.045(6) 0.036(5) -0.007(4) 0.005(4) 0.008(5)
C46 0.032(6) 0.038(5) 0.066(7) -0.011(5) 0.002(5) -0.003(5)
C47 0.028(6) 0.035(5) 0.064(6) -0.006(5) 0.022(5) -0.003(4)
C48 0.032(5) 0.033(5) 0.033(5) -0.005(4) 0.004(4) -0.007(4)
C49 0.024(5) 0.026(4) 0.018(4) 0.002(3) 0.005(3) -0.007(4)
C50 0.034(5) 0.013(4) 0.030(4) 0.000(3) 0.010(4) 0.007(4)
C51 0.023(5) 0.037(5) 0.036(5) 0.004(4) 0.001(4) 0.004(4)
C52 0.039(6) 0.026(5) 0.042(5) 0.015(4) 0.010(4) 0.002(4)
C53 0.050(7) 0.016(4) 0.049(6) -0.004(4) 0.005(5) 0.005(4)
C54 0.033(5) 0.022(4) 0.031(5) 0.004(3) -0.003(4) 0.004(4)
C55 0.025(5) 0.020(4) 0.026(4) -0.002(3) 0.003(3) 0.000(4)
C56 0.043(6) 0.027(5) 0.027(5) -0.006(4) 0.011(4) 0.003(4)
C57 0.052(6) 0.018(4) 0.049(6) 0.007(4) 0.008(5) 0.000(4)
C58 0.038(6) 0.046(6) 0.032(5) 0.007(4) 0.005(4) 0.001(4)
C59 0.046(6) 0.033(5) 0.029(5) 0.000(4) 0.004(4) 0.003(4)
C60 0.045(6) 0.019(4) 0.039(5) 0.000(4) 0.005(4) -0.002(4)
C61 0.024(5) 0.022(4) 0.027(4) -0.006(3) 0.001(3) -0.007(4)
C62 0.029(5) 0.023(4) 0.044(5) -0.001(4) -0.002(4) -0.008(4)
C63 0.048(7) 0.034(5) 0.039(5) -0.004(4) 0.000(4) -0.015(5)
C64 0.036(7) 0.041(6) 0.061(6) -0.002(5) 0.010(5) -0.020(5)
C65 0.019(5) 0.057(6) 0.064(6) 0.000(5) 0.003(4) -0.018(5)
C66 0.030(6) 0.026(5) 0.055(6) 0.005(4) 0.001(4) -0.002(4)
C67 0.014(5) 0.028(4) 0.027(4) -0.001(4) 0.005(3) 0.001(4)
C68 0.030(5) 0.024(4) 0.026(5) -0.003(4) -0.006(3) -0.003(4)
C69 0.031(5) 0.045(5) 0.034(5) -0.003(4) -0.006(4) -0.004(5)
C70 0.036(6) 0.054(6) 0.023(5) 0.007(4) 0.001(4) 0.006(5)
C71 0.039(6) 0.034(5) 0.032(5) 0.000(4) -0.004(4) -0.003(4)
C72 0.032(5) 0.027(5) 0.027(5) -0.006(4) -0.006(4) 0.000(4)
C73 0.183(19) 0.088(10) 0.169(14) -0.037(9) 0.058(12) -0.019(10)
C74 0.062(12) 0.168(16) 0.196(17) 0.063(14) 0.004(10) 0.045(12)
C75 0.146(17) 0.133(14) 0.193(17) 0.056(11) -0.101(13) -0.110(13)
C76 0.23(2) 0.060(9) 0.152(15) -0.023(8) -0.049(13) -0.022(10)

loop_
_atom_type_symbol
_atom_type_description
_atom_type_scat_dispersion_real
_atom_type_scat_dispersion_imag
_atom_type_scat_source
C C 0.0033 0.0016 'International Tables Vol C Tables 4.2.6.8 and 6.1.1.4'
H H 0.0000 0.0000 'International Tables Vol C Tables 4.2.6.8 and 6.1.1.4'
N N 0.0061 0.0033 'International Tables Vol C Tables 4.2.6.8 and 6.1.1.4'
P P 0.1023 0.0942 'International Tables Vol C Tables 4.2.6.8 and 6.1.1.4'
Cl Cl 0.1484 0.1585 'International Tables Vol C Tables 4.2.6.8 and 6.1.1.4'
Se Se -0.0929 2.2259 'International Tables Vol C Tables 4.2.6.8 and 6.1.1.4'
Y Y -2.7962 3.5667 'International Tables Vol C Tables 4.2.6.8 and 6.1.1.4'
O O 0.0106 0.0060 'International Tables Vol C Tables 4.2.6.8 and 6.1.1.4'

loop_
_geom_angle_atom_site_label_1
_geom_angle_atom_site_label_2
_geom_angle_atom_site_label_3
_geom_angle
_geom_angle_site_symmetry_1
_geom_angle_site_symmetry_3
_geom_angle_publ_flag
N1 Y1 Se3 90.91(13) . . ?
N1 Y1 Se5 90.87(13) . . ?
Se3 Y1 Se5 174.47(3) . . ?
N1 Y1 Se4 139.37(12) . . ?
Se3 Y1 Se4 86.41(3) . . ?
Se5 Y1 Se4 95.63(3) . . ?
N1 Y1 Se2 66.37(12) . . ?
Se3 Y1 Se2 109.43(3) . . ?
Se5 Y1 Se2 76.07(3) . . ?
Se4 Y1 Se2 76.41(3) . . ?
N1 Y1 Se6 150.71(12) . . ?
Se3 Y1 Se6 90.16(4) . . ?
Se5 Y1 Se6 85.74(3) . . ?
Se4 Y1 Se6 69.90(2) . . ?
Se2 Y1 Se6 139.71(3) . . ?
N1 Y1 Se1 66.25(12) . . ?
Se3 Y1 Se1 74.94(3) . . ?
Se5 Y1 Se1 101.02(3) . . ?
Se4 Y1 Se1 149.40(3) . . ?
Se2 Y1 Se1 132.46(3) . . ?
Se6 Y1 Se1 85.84(3) . . ?
N1 Y1 P2 27.20(12) . . ?
Se3 Y1 P2 99.50(4) . . ?
Se5 Y1 P2 84.40(4) . . ?
Se4 Y1 P2 113.73(4) . . ?
Se2 Y1 P2 39.18(4) . . ?
Se6 Y1 P2 169.79(4) . . ?
Se1 Y1 P2 93.43(4) . . ?
N1 Y1 P1 27.13(12) . . ?
Se3 Y1 P1 83.17(4) . . ?
Se5 Y1 P1 96.09(4) . . ?
Se4 Y1 P1 162.15(4) . . ?
Se2 Y1 P1 93.44(4) . . ?
Se6 Y1 P1 124.41(4) . . ?
Se1 Y1 P1 39.12(4) . . ?
P2 Y1 P1 54.32(4) . . ?
C75 O1 C74 114.9(12) . . ?
P1 Se1 Y1 79.81(5) . . ?
P2 Se2 Y1 80.38(6) . . ?
P3 Se3 Y1 111.78(6) . . ?
P4 Se4 Y1 108.64(6) . . ?
P5 Se5 Y1 107.77(6) . . ?
P6 Se6 Y1 104.26(6) . . ?
N1 P1 C7 111.0(3) . . ?
N1 P1 C1 111.1(3) . . ?
C7 P1 C1 106.6(3) . . ?
N1 P1 Se1 103.5(2) . . ?
C7 P1 Se1 112.9(2) . . ?
C1 P1 Se1 111.8(3) . . ?
N1 P1 Y1 42.44(18) . . ?
C7 P1 Y1 126.4(2) . . ?
C1 P1 Y1 125.6(2) . . ?
Se1 P1 Y1 61.07(5) . . ?
N1 P2 C13 109.6(3) . . ?
N1 P2 C19 111.0(3) . . ?
C13 P2 C19 109.0(3) . . ?
N1 P2 Se2 102.98(19) . . ?
C13 P2 Se2 111.3(2) . . ?
C19 P2 Se2 112.9(2) . . ?
N1 P2 Y1 42.57(17) . . ?
C13 P2 Y1 122.1(2) . . ?
C19 P2 Y1 127.5(2) . . ?
Se2 P2 Y1 60.44(5) . . ?
N2 P3 C25 111.1(3) . . ?
N2 P3 C31 105.1(3) . . ?
C25 P3 C31 105.1(3) . . ?
N2 P3 Se3 119.0(2) . . ?
C25 P3 Se3 109.0(2) . . ?
C31 P3 Se3 106.4(2) . . ?
N2 P4 C43 105.2(3) . . ?
N2 P4 C37 111.8(3) . . ?
C43 P4 C37 102.0(3) . . ?
N2 P4 Se4 118.0(2) . . ?
C43 P4 Se4 113.4(2) . . ?
C37 P4 Se4 105.4(2) . . ?
N3 P5 C49 104.2(3) . . ?
N3 P5 C55 110.8(3) . . ?
C49 P5 C55 104.8(3) . . ?
N3 P5 Se5 118.9(2) . . ?
C49 P5 Se5 109.4(2) . . ?
C55 P5 Se5 107.9(2) . . ?
N3 P6 C61 106.4(3) . . ?
N3 P6 C67 109.1(3) . . ?
C61 P6 C67 104.0(3) . . ?
N3 P6 Se6 117.7(2) . . ?
C61 P6 Se6 109.6(2) . . ?
C67 P6 Se6 109.2(2) . . ?
P2 N1 P1 139.3(3) . . ?
P2 N1 Y1 110.2(2) . . ?
P1 N1 Y1 110.4(3) . . ?
P3 N2 P4 129.4(4) . . ?
P5 N3 P6 130.8(3) . . ?
C6 C1 C2 119.1(6) . . ?
C6 C1 P1 119.2(5) . . ?
C2 C1 P1 121.5(6) . . ?
C3 C2 C1 119.9(7) . . ?
C2 C3 C4 120.2(7) . . ?
C5 C4 C3 120.1(8) . . ?
C4 C5 C6 120.5(8) . . ?
C5 C6 C1 120.1(7) . . ?
C12 C7 C8 117.9(7) . . ?
C12 C7 P1 121.1(5) . . ?
C8 C7 P1 120.8(5) . . ?
C9 C8 C7 121.6(7) . . ?
C10 C9 C8 119.2(7) . . ?
C9 C10 C11 121.2(8) . . ?
C10 C11 C12 120.1(8) . . ?
C7 C12 C11 120.0(7) . . ?
C18 C13 C14 118.7(7) . . ?
C18 C13 P2 122.3(6) . . ?
C14 C13 P2 118.5(5) . . ?
C15 C14 C13 120.3(7) . . ?
C16 C15 C14 120.3(8) . . ?
C17 C16 C15 120.0(8) . . ?
C16 C17 C18 120.6(7) . . ?
C17 C18 C13 120.1(7) . . ?
C24 C19 C20 119.8(7) . . ?
C24 C19 P2 116.9(5) . . ?
C20 C19 P2 123.3(6) . . ?
C21 C20 C19 118.9(7) . . ?
C22 C21 C20 119.9(7) . . ?
C21 C22 C23 121.5(8) . . ?
C22 C23 C24 118.4(7) . . ?
C19 C24 C23 121.4(7) . . ?
C30 C25 C26 118.5(7) . . ?
C30 C25 P3 121.9(6) . . ?
C26 C25 P3 119.3(6) . . ?
C27 C26 C25 121.2(7) . . ?
C28 C27 C26 119.5(7) . . ?
C27 C28 C29 120.9(8) . . ?
C28 C29 C30 119.1(8) . . ?
C25 C30 C29 120.8(7) . . ?
C32 C31 C36 118.9(7) . . ?
C32 C31 P3 120.9(6) . . ?
C36 C31 P3 120.2(6) . . ?
C33 C32 C31 121.0(8) . . ?
C34 C33 C32 120.1(8) . . ?
C35 C34 C33 119.9(8) . . ?
C34 C35 C36 120.9(8) . . ?
C35 C36 C31 119.2(8) . . ?
C42 C37 C38 117.4(7) . . ?
C42 C37 P4 120.5(6) . . ?
C38 C37 P4 122.1(6) . . ?
C39 C38 C37 121.1(7) . . ?
C40 C39 C38 121.0(8) . . ?
C39 C40 C41 119.0(9) . . ?
C40 C41 C42 122.0(9) . . ?
C37 C42 C41 119.4(9) . . ?
C44 C43 C48 119.8(7) . . ?
C44 C43 P4 120.9(6) . . ?
C48 C43 P4 118.9(6) . . ?
C43 C44 C45 119.8(7) . . ?
C46 C45 C44 120.4(8) . . ?
C45 C46 C47 119.7(8) . . ?
C48 C47 C46 120.1(7) . . ?
C47 C48 C43 120.3(7) . . ?
C50 C49 C54 118.9(7) . . ?
C50 C49 P5 121.3(5) . . ?
C54 C49 P5 119.8(6) . . ?
C49 C50 C51 120.6(7) . . ?
C52 C51 C50 119.5(7) . . ?
C53 C52 C51 120.3(7) . . ?
C52 C53 C54 120.4(7) . . ?
C53 C54 C49 120.2(7) . . ?
C60 C55 C56 117.5(6) . . ?
C60 C55 P5 119.9(5) . . ?
C56 C55 P5 122.1(5) . . ?
C55 C56 C57 120.0(6) . . ?
C58 C57 C56 121.1(7) . . ?
C57 C58 C59 119.5(7) . . ?
C60 C59 C58 119.1(7) . . ?
C59 C60 C55 122.7(7) . . ?
C66 C61 C62 117.9(7) . . ?
C66 C61 P6 120.1(6) . . ?
C62 C61 P6 122.0(6) . . ?
C63 C62 C61 120.4(7) . . ?
C64 C63 C62 121.1(8) . . ?
C63 C64 C65 119.5(8) . . ?
C64 C65 C66 120.4(8) . . ?
C65 C66 C61 120.6(7) . . ?
C68 C67 C72 118.0(6) . . ?
C68 C67 P6 120.3(5) . . ?
C72 C67 P6 120.9(5) . . ?
C67 C68 C69 122.4(7) . . ?
C68 C69 C70 119.0(7) . . ?
C71 C70 C69 120.2(7) . . ?
C70 C71 C72 120.3(7) . . ?
C71 C72 C67 120.1(6) . . ?
C73 C74 O1 116.4(13) . . ?
O1 C75 C76 110.2(14) . . ?

loop_
_geom_bond_atom_site_label_1
_geom_bond_atom_site_label_2
_geom_bond_distance
_geom_bond_site_symmetry_2
_geom_bond_publ_flag
Y1 N1 2.409(5) . ?
Y1 Se3 2.8798(13) . ?
Y1 Se5 2.8909(13) . ?
Y1 Se4 2.9328(11) . ?
Y1 Se2 2.9479(12) . ?
Y1 Se6 2.9516(13) . ?
Y1 Se1 2.9749(11) . ?
Y1 P2 3.342(2) . ?
Y1 P1 3.3455(19) . ?
O1 C75 1.383(12) . ?
O1 C74 1.454(15) . ?
Se1 P1 2.145(2) . ?
Se2 P2 2.1411(19) . ?
Se3 P3 2.1643(19) . ?
Se4 P4 2.170(2) . ?
Se5 P5 2.1669(19) . ?
Se6 P6 2.1670(19) . ?
P1 N1 1.628(5) . ?
P1 C7 1.799(7) . ?
P1 C1 1.804(7) . ?
P2 N1 1.628(5) . ?
P2 C13 1.803(7) . ?
P2 C19 1.824(7) . ?
P3 N2 1.594(5) . ?
P3 C25 1.819(7) . ?
P3 C31 1.820(7) . ?
P4 N2 1.597(5) . ?
P4 C43 1.801(7) . ?
P4 C37 1.823(7) . ?
P5 N3 1.591(5) . ?
P5 C49 1.808(7) . ?
P5 C55 1.812(7) . ?
P6 N3 1.592(5) . ?
P6 C61 1.790(7) . ?
P6 C67 1.814(7) . ?
C1 C6 1.389(9) . ?
C1 C2 1.395(8) . ?
C2 C3 1.372(9) . ?
C3 C4 1.381(10) . ?
C4 C5 1.367(9) . ?
C5 C6 1.372(9) . ?
C7 C12 1.395(8) . ?
C7 C8 1.406(9) . ?
C8 C9 1.380(9) . ?
C9 C10 1.365(9) . ?
C10 C11 1.373(10) . ?
C11 C12 1.396(10) . ?
C13 C18 1.388(8) . ?
C13 C14 1.391(9) . ?
C14 C15 1.377(9) . ?
C15 C16 1.375(10) . ?
C16 C17 1.362(10) . ?
C17 C18 1.382(9) . ?
C19 C24 1.371(8) . ?
C19 C20 1.397(9) . ?
C20 C21 1.394(9) . ?
C21 C22 1.372(9) . ?
C22 C23 1.376(9) . ?
C23 C24 1.385(9) . ?
C25 C30 1.385(8) . ?
C25 C26 1.387(9) . ?
C26 C27 1.381(9) . ?
C27 C28 1.369(9) . ?
C28 C29 1.387(10) . ?
C29 C30 1.391(10) . ?
C31 C32 1.376(9) . ?
C31 C36 1.400(9) . ?
C32 C33 1.375(9) . ?
C33 C34 1.374(10) . ?
C34 C35 1.364(11) . ?
C35 C36 1.387(9) . ?
C37 C42 1.379(9) . ?
C37 C38 1.379(9) . ?
C38 C39 1.376(9) . ?
C39 C40 1.338(10) . ?
C40 C41 1.339(11) . ?
C41 C42 1.390(11) . ?
C43 C44 1.369(8) . ?
C43 C48 1.387(9) . ?
C44 C45 1.391(9) . ?
C45 C46 1.373(10) . ?
C46 C47 1.379(9) . ?
C47 C48 1.375(9) . ?
C49 C50 1.379(9) . ?
C49 C54 1.391(8) . ?
C50 C51 1.401(8) . ?
C51 C52 1.376(9) . ?
C52 C53 1.367(9) . ?
C53 C54 1.388(9) . ?
C55 C60 1.381(8) . ?
C55 C56 1.391(8) . ?
C56 C57 1.392(8) . ?
C57 C58 1.364(9) . ?
C58 C59 1.384(9) . ?
C59 C60 1.373(8) . ?
C61 C66 1.384(9) . ?
C61 C62 1.390(9) . ?
C62 C63 1.381(9) . ?
C63 C64 1.349(10) . ?
C64 C65 1.377(10) . ?
C65 C66 1.381(9) . ?
C67 C68 1.367(8) . ?
C67 C72 1.394(8) . ?
C68 C69 1.376(8) . ?
C69 C70 1.380(9) . ?
C70 C71 1.366(9) . ?
C71 C72 1.391(8) . ?
C73 C74 1.423(15) . ?
C75 C76 1.460(18) . ?

_journal_paper_doi 10.1021/ic990984x
